data_1548208
loop_
_publ_author_name
'Qiuxia Han'
'Bo Qi'
'Weimin Ren'
'Cheng He'
'Jingyang Niu'
'Chunying Duan'

_publ_section_title
;
 Polyoxometalate-based homochiral metal-organic frameworks for tandem
 asymmetric transformation of cyclic carbonates from olefins
;
_journal_name_full 'Nature Communications'
_journal_page_first 10007
_journal_paper_doi 10.1038/ncomms10007
_journal_volume 6
_journal_year 2015
_chemical_formula_sum 'C40 H54 N14 O41 W12 Zn3'
_chemical_formula_weight 3789.28
_space_group_IT_number 4
_symmetry_cell_setting monoclinic
_symmetry_space_group_name_Hall 'P 2yb'
_symmetry_space_group_name_H-M 'P 1 21 1'
_atom_sites_solution_hydrogens geom
_atom_sites_solution_primary direct
_atom_sites_solution_secondary difmap
_cell_angle_alpha 90.00
_cell_angle_beta 94.414(2)
_cell_angle_gamma 90.00
_cell_formula_units_Z 2
_cell_length_a 15.0880(4)
_cell_length_b 13.2353(3)
_cell_length_c 18.0221(5)
_cell_measurement_reflns_used 5798
_cell_measurement_temperature 296(2)
_cell_measurement_theta_max 30.45
_cell_measurement_theta_min 2.71
_cell_volume 3588.23(16)
_computing_cell_refinement 'Bruker SMART'
_computing_data_collection 'Bruker SMART'
_computing_data_reduction 'Bruker SAINT'
_computing_molecular_graphics 'Bruker SHELXTL'
_computing_publication_material 'Bruker SHELXTL'
_computing_structure_refinement 'SHELXL-97 (Sheldrick, 2008)'
_computing_structure_solution 'SHELXS-97 (Sheldrick, 2008)'
_diffrn_ambient_temperature 296(2)
_diffrn_measured_fraction_theta_full 0.965
_diffrn_measured_fraction_theta_max 0.965
_diffrn_measurement_device_type 'CCD area detector'
_diffrn_measurement_method 'phi and omega scans'
_diffrn_radiation_monochromator graphite
_diffrn_radiation_source 'fine-focus sealed tube'
_diffrn_radiation_type MoK\a
_diffrn_radiation_wavelength 0.71073
_diffrn_reflns_av_R_equivalents 0.0834
_diffrn_reflns_av_sigmaI/netI 0.0876
_diffrn_reflns_limit_h_max 15
_diffrn_reflns_limit_h_min -19
_diffrn_reflns_limit_k_max 17
_diffrn_reflns_limit_k_min -17
_diffrn_reflns_limit_l_max 23
_diffrn_reflns_limit_l_min -23
_diffrn_reflns_number 19314
_diffrn_reflns_theta_full 27.50
_diffrn_reflns_theta_max 27.50
_diffrn_reflns_theta_min 2.05
_exptl_absorpt_coefficient_mu 20.226
_exptl_absorpt_correction_T_max 0.0285
_exptl_absorpt_correction_T_min 0.0021
_exptl_absorpt_correction_type empirical
_exptl_absorpt_process_details SADABS
_exptl_crystal_colour yellow
_exptl_crystal_density_diffrn 3.507
_exptl_crystal_density_method 'not measured'
_exptl_crystal_description rod
_exptl_crystal_F_000 3396
_exptl_crystal_size_max 0.28
_exptl_crystal_size_mid 0.23
_exptl_crystal_size_min 0.20
_refine_diff_density_max 2.743
_refine_diff_density_min -2.206
_refine_diff_density_rms 0.386
_refine_ls_abs_structure_details 'Flack H D (1983), Acta Cryst. A39, 876-881'
_refine_ls_abs_structure_Flack 0.008(17)
_refine_ls_extinction_method none
_refine_ls_goodness_of_fit_ref 1.009
_refine_ls_hydrogen_treatment mixed
_refine_ls_matrix_type full
_refine_ls_number_parameters 983
_refine_ls_number_reflns 13673
_refine_ls_number_restraints 208
_refine_ls_restrained_S_all 1.003
_refine_ls_R_factor_all 0.0662
_refine_ls_R_factor_gt 0.0607
_refine_ls_shift/su_max 0.001
_refine_ls_shift/su_mean 0.000
_refine_ls_structure_factor_coef Fsqd
_refine_ls_weighting_details 'calc w=1/[\s^2^(Fo^2^)+(0.0753P)^2^+0.0000P] where P=(Fo^2^+2Fc^2^)/3'
_refine_ls_weighting_scheme calc
_refine_ls_wR_factor_gt 0.1447
_refine_ls_wR_factor_ref 0.1479
_reflns_number_gt 11753
_reflns_number_total 13673
_reflns_threshold_expression >2sigma(I)
_cod_data_source_file ncomms10007-s2.cif
_cod_data_source_block sad-last
_cod_depositor_comments
;
The following automatic conversions were performed:

'_symmetry_cell_setting' value 'Monoclinic' changed to 'monoclinic'
according to the built-in table from CIF Core dictionary named
'cif_core.dic' version 2.4.1 from 2010-06-29.

Automatic conversion script
Id: cif_fix_values 5376 2017-05-30 11:51:03Z andrius 
;
_cod_original_sg_symbol_H-M P2(1)
_cod_database_code 1548208

loop_
_symmetry_equiv_pos_as_xyz
'x, y, z'
'-x, y+1/2, -z'

loop_
_atom_site_label
_atom_site_type_symbol
_atom_site_fract_x
_atom_site_fract_y
_atom_site_fract_z
_atom_site_U_iso_or_equiv
_atom_site_adp_type
_atom_site_occupancy
_atom_site_symmetry_multiplicity
_atom_site_calc_flag
_atom_site_refinement_flags
_atom_site_disorder_assembly
_atom_site_disorder_group
W1 W -0.20404(3) -0.05859(4) 0.08763(2) 0.04071(12) Uani 1 1 d . . .
W2 W -0.37859(3) 0.01962(4) 0.16654(3) 0.04316(12) Uani 1 1 d . . .
W3 W -0.17823(3) 0.08234(3) 0.23691(2) 0.03997(11) Uani 1 1 d . . .
W4 W -0.43289(3) -0.09171(4) 0.34562(3) 0.04535(13) Uani 1 1 d . . .
W5 W -0.23647(3) -0.02419(4) 0.41783(2) 0.04148(12) Uani 1 1 d . . .
W6 W -0.30242(3) -0.25838(4) 0.42875(2) 0.04085(11) Uani 1 1 d . . .
W7 W -0.03564(3) -0.11304(4) 0.33277(2) 0.03859(11) Uani 1 1 d . . .
W8 W -0.10428(3) -0.35015(3) 0.33813(3) 0.03913(11) Uani 1 1 d . . .
W9 W -0.05431(3) -0.24991(4) 0.18186(2) 0.03911(11) Uani 1 1 d . . .
W10 W -0.27776(3) -0.32542(4) 0.09858(3) 0.04158(12) Uani 1 1 d . . .
W11 W -0.33033(3) -0.41739(4) 0.25859(3) 0.04156(12) Uani 1 1 d . . .
W12 W -0.45682(3) -0.24609(4) 0.17338(3) 0.04253(12) Uani 1 1 d . . .
Zn1 Zn -0.24936(8) -0.17036(10) 0.25523(7) 0.0318(3) Uani 1 1 d . . .
Zn2 Zn 0.39990(9) 0.05610(10) 0.43979(7) 0.0407(3) Uani 1 1 d . . .
Zn3 Zn -0.09685(9) 0.10125(11) -0.05836(7) 0.0428(4) Uani 1 1 d . . .
O1 O -0.1655(5) -0.0169(7) 0.0033(4) 0.052(2) Uani 1 1 d . . .
O2 O -0.3151(5) 0.0145(6) 0.0741(4) 0.0421(4) Uani 1 1 d U . .
O3 O -0.1486(5) 0.0621(6) 0.1373(4) 0.044(2) Uani 1 1 d . . .
O4 O -0.1017(4) -0.1353(5) 0.1293(4) 0.0367(19) Uani 1 1 d . . .
O5 O -0.2582(5) -0.1846(5) 0.0714(4) 0.0345(17) Uani 1 1 d U . .
O6 O -0.2511(5) -0.0554(6) 0.1959(4) 0.042(2) Uani 1 1 d . . .
O7 O -0.4636(6) 0.0987(6) 0.1300(5) 0.059(3) Uani 1 1 d . . .
O8 O -0.2977(6) 0.1281(6) 0.2037(5) 0.056(3) Uani 1 1 d . . .
O9 O -0.4092(5) -0.0042(6) 0.2668(4) 0.0401(4) Uani 1 1 d U . .
O10 O -0.4261(5) -0.1124(5) 0.1446(4) 0.0353(4) Uani 1 1 d U . .
O11 O -0.1308(6) 0.1972(6) 0.2535(5) 0.055(3) Uani 1 1 d . . .
O12 O -0.2251(5) 0.0558(6) 0.3339(4) 0.0398(18) Uani 1 1 d U . .
O13 O -0.0841(5) -0.0068(5) 0.2728(4) 0.0340(4) Uani 1 1 d U . .
O14 O -0.5338(6) -0.0436(7) 0.3701(5) 0.056(3) Uani 1 1 d . . .
O15 O -0.3595(5) 0.0030(6) 0.4118(3) 0.038(2) Uani 1 1 d . . .
O16 O -0.4213(5) -0.1917(7) 0.4225(4) 0.049(2) Uani 1 1 d . . .
O17 O -0.4669(5) -0.1870(6) 0.2700(4) 0.0385(19) Uani 1 1 d . . .
O18 O -0.2971(5) -0.1417(6) 0.3458(4) 0.043(2) Uani 1 1 d . . .
O19 O -0.2073(6) 0.0615(6) 0.4882(5) 0.056(3) Uani 1 1 d . . .
O20 O -0.2570(5) -0.1427(6) 0.4834(4) 0.040(2) Uani 1 1 d . . .
O21 O -0.1255(5) -0.0807(6) 0.4008(4) 0.0384(18) Uani 1 1 d U . .
O22 O -0.3242(5) -0.3337(5) 0.5034(4) 0.0370(18) Uani 1 1 d . . .
O23 O -0.1898(5) -0.2991(6) 0.4080(4) 0.045(2) Uani 1 1 d . . .
O24 O -0.3455(4) -0.3426(5) 0.3467(4) 0.0316(17) Uani 1 1 d . . .
O25 O 0.0557(5) -0.0576(7) 0.3793(5) 0.051(2) Uani 1 1 d . . .
O26 O -0.0214(4) -0.2478(6) 0.3784(4) 0.0392(19) Uani 1 1 d . . .
O27 O 0.0229(5) -0.1693(6) 0.2465(4) 0.0365(16) Uani 1 1 d U . .
O28 O -0.1335(5) -0.2127(6) 0.2738(4) 0.0373(17) Uani 1 1 d U . .
O29 O -0.1568(5) -0.3197(6) 0.1395(5) 0.049(2) Uani 1 1 d . . .
O30 O -0.0363(7) -0.3627(6) 0.2532(4) 0.054(3) Uani 1 1 d . . .
O31 O -0.2052(4) -0.4128(6) 0.2862(4) 0.042(2) Uani 1 1 d . . .
O32 O 0.0264(5) -0.2923(6) 0.1238(4) 0.044(2) Uani 1 1 d . . .
O33 O -0.2721(6) -0.3865(6) 0.0144(4) 0.052(2) Uani 1 1 d . . .
O34 O -0.4054(5) -0.2991(6) 0.0863(4) 0.044(2) Uani 1 1 d . . .
O35 O -0.3136(5) -0.2697(5) 0.2034(4) 0.042(2) Uani 1 1 d . . .
O36 O -0.3529(6) -0.5422(6) 0.2796(5) 0.052(2) Uani 1 1 d . . .
O37 O -0.4479(5) -0.3771(6) 0.2207(4) 0.044(2) Uani 1 1 d . . .
O38 O -0.2993(5) -0.4453(7) 0.1562(5) 0.056(3) Uani 1 1 d . . .
O39 O -0.0572(6) -0.4471(6) 0.3866(5) 0.053(3) Uani 1 1 d . . .
O40 O -0.5662(6) -0.2511(9) 0.1375(6) 0.072(3) Uani 1 1 d . . .
C1 C 0.3465(9) 0.1000(13) 0.2747(8) 0.068(5) Uani 1 1 d . . .
H1A H 0.4079 0.1022 0.2726 0.082 Uiso 1 1 calc R . .
C2 C 0.2951(9) 0.1149(10) 0.2083(7) 0.053(4) Uani 1 1 d . . .
C3 C 0.2021(8) 0.1102(9) 0.2147(7) 0.0474(4) Uani 1 1 d U . .
C4 C 0.1699(9) 0.0929(13) 0.2837(8) 0.069(5) Uani 1 1 d . . .
H4A H 0.1089 0.0895 0.2878 0.083 Uiso 1 1 calc R . .
C5 C 0.2274(9) 0.0806(11) 0.3460(8) 0.058(4) Uani 1 1 d . . .
H5A H 0.2046 0.0707 0.3919 0.070 Uiso 1 1 calc R . .
C6 C 0.1369(8) 0.1187(9) 0.1458(7) 0.046(3) Uani 1 1 d U . .
C7 C 0.1240(9) 0.2036(10) 0.1036(7) 0.056(4) Uani 1 1 d . . .
H7A H 0.1587 0.2610 0.1125 0.067 Uiso 1 1 calc R . .
C8 C 0.0530(9) 0.2003(11) 0.0435(8) 0.059(4) Uani 1 1 d . . .
H8A H 0.0384 0.2581 0.0159 0.071 Uiso 1 1 calc R . .
C9 C 0.0257(8) 0.0366(10) 0.0680(7) 0.048(3) Uani 1 1 d U . .
H9A H -0.0068 -0.0216 0.0556 0.058 Uiso 1 1 calc R . .
C10 C 0.0889(10) 0.0278(9) 0.1299(7) 0.057(4) Uani 1 1 d . . .
H10A H 0.0980 -0.0313 0.1573 0.068 Uiso 1 1 calc R . .
C11 C -0.1557(9) 0.0471(12) -0.2195(8) 0.060(4) Uani 1 1 d . . .
H11A H -0.0957 0.0393 -0.2267 0.072 Uiso 1 1 calc R . .
C12 C -0.2222(7) 0.0361(12) -0.2795(6) 0.080(5) Uani 1 1 d D . .
C13 C -0.3058(9) 0.0379(10) -0.2781(7) 0.054(3) Uiso 1 1 d . A .
C14 C -0.3234(7) 0.0559(11) -0.2131(6) 0.064(4) Uani 1 1 d D . .
H14A H -0.3841 0.0623 -0.2087 0.076 Uiso 1 1 calc R . .
C15 C -0.2760(8) 0.0684(11) -0.1480(6) 0.052(4) Uani 1 1 d . . .
H15A H -0.3023 0.0760 -0.1033 0.062 Uiso 1 1 calc R . .
C16 C -0.3656(8) 0.0360(8) -0.3442(7) 0.060(4) Uani 1 1 d DU . .
C17 C -0.4148(8) 0.1207(9) -0.3655(7) 0.060(5) Uiso 0.667(11) 1 d PD A 1
H17A H -0.4116 0.1808 -0.3388 0.072 Uiso 0.667(11) 1 calc PR A 1
C18 C -0.4695(11) 0.1078(17) -0.4305(7) 0.066(6) Uiso 0.667(11) 1 d PDU A 1
H18A H -0.4897 0.1695 -0.4498 0.079 Uiso 0.667(11) 1 calc PR A 1
C19 C -0.4462(16) -0.0446(19) -0.4441(13) 0.072(6) Uiso 0.667(11) 1 d P A 1
H19A H -0.4585 -0.1018 -0.4730 0.086 Uiso 0.667(11) 1 calc PR A 1
C20 C -0.384(2) -0.058(2) -0.3874(16) 0.096(9) Uiso 0.667(11) 1 d PU A 1
H20A H -0.3550 -0.1186 -0.3766 0.115 Uiso 0.667(11) 1 calc PR A 1
C18' C -0.425(2) 0.109(3) -0.4672(19) 0.042(8) Uiso 0.333(11) 1 d P A 2
H18B H -0.4164 0.1557 -0.5046 0.050 Uiso 0.333(11) 1 calc PR A 2
C19' C -0.513(3) -0.006(3) -0.411(2) 0.058(10) Uiso 0.333(11) 1 d P A 2
H19B H -0.5682 -0.0369 -0.4104 0.070 Uiso 0.333(11) 1 calc PR A 2
C17' C -0.364(3) 0.094(3) -0.397(2) 0.049(8) Uiso 0.333(11) 1 d P A 2
H17B H -0.3151 0.1380 -0.3933 0.058 Uiso 0.333(11) 1 calc PR A 2
C20' C -0.452(2) -0.016(2) -0.3459(17) 0.034(7) Uiso 0.333(11) 1 d P A 2
H20B H -0.4669 -0.0550 -0.3058 0.041 Uiso 0.333(11) 1 calc PR A 2
C31 C 0.2618(8) -0.0547(9) 0.5257(6) 0.044(3) Uani 1 1 d . . .
H31A H 0.2306 0.0043 0.5341 0.053 Uiso 1 1 calc R . .
C32 C 0.3003(9) -0.2118(11) 0.5327(8) 0.059(3) Uani 1 1 d U . .
H32A H 0.3018 -0.2804 0.5436 0.070 Uiso 1 1 calc R . .
C33 C 0.3553(10) -0.1586(11) 0.4906(8) 0.062(3) Uani 1 1 d U . .
H33A H 0.4044 -0.1847 0.4689 0.074 Uiso 1 1 calc R . .
C34 C 0.1718(10) -0.1679(13) 0.6008(8) 0.071(5) Uani 1 1 d . . .
H34A H 0.1646 -0.1152 0.6373 0.086 Uiso 1 1 calc R . .
H34B H 0.1848 -0.2309 0.6269 0.086 Uiso 1 1 calc R . .
C35 C 0.0840(9) -0.1786(11) 0.5470(7) 0.055(3) Uani 1 1 d U . .
H35A H 0.0785 -0.1240 0.5103 0.066 Uiso 1 1 calc R . .
C36 C -0.0446(11) -0.2705(12) 0.5729(9) 0.075(3) Uani 1 1 d U . .
H36A H -0.0860 -0.2559 0.5305 0.090 Uiso 1 1 calc R . .
H36B H -0.0776 -0.2973 0.6127 0.090 Uiso 1 1 calc R . .
C37 C 0.0259(12) -0.3474(12) 0.5514(9) 0.080(4) Uani 1 1 d U . .
H37A H 0.0598 -0.3751 0.5947 0.096 Uiso 1 1 calc R . .
H37B H 0.0001 -0.4018 0.5209 0.096 Uiso 1 1 calc R . .
N9 N 0.0770(6) -0.2809(8) 0.5106(5) 0.051(3) Uani 1 1 d . . .
H38A H 0.0515 -0.2745 0.4640 0.061 Uiso 1 1 calc R . .
H38B H 0.1318 -0.3067 0.5077 0.061 Uiso 1 1 calc R . .
C41 C -0.2351(8) 0.2203(11) 0.0234(8) 0.059(4) Uani 1 1 d . . .
H41A H -0.2549 0.1617 0.0453 0.070 Uiso 1 1 calc R . .
C42 C -0.2226(12) 0.3739(12) -0.0042(11) 0.099(6) Uani 1 1 d . . .
H42A H -0.2325 0.4431 -0.0081 0.119 Uiso 1 1 calc R . .
C43 C -0.1655(13) 0.3246(15) -0.0353(11) 0.089(4) Uani 1 1 d U . .
H43A H -0.1229 0.3525 -0.0639 0.107 Uiso 1 1 calc R . .
C44 C -0.3432(9) 0.3218(11) 0.0802(8) 0.058(3) Uani 1 1 d U . .
H44A H -0.3326 0.3807 0.1117 0.069 Uiso 1 1 calc R . .
H44B H -0.3506 0.2639 0.1122 0.069 Uiso 1 1 calc R . .
C45 C -0.4300(9) 0.3378(11) 0.0286(10) 0.067(5) Uani 1 1 d . . .
H45A H -0.4161 0.3102 -0.0196 0.080 Uiso 1 1 calc R . .
C46 C -0.5647(15) 0.3641(16) 0.0873(13) 0.105(3) Uani 1 1 d U . .
H46A H -0.6242 0.3638 0.0628 0.126 Uiso 1 1 calc R . .
H46B H -0.5680 0.3521 0.1401 0.126 Uiso 1 1 calc R . .
C47 C -0.5147(14) 0.4651(16) 0.0726(11) 0.099(3) Uani 1 1 d U . .
H47A H -0.5561 0.5175 0.0552 0.119 Uiso 1 1 calc R . .
H47B H -0.4810 0.4883 0.1174 0.119 Uiso 1 1 calc R . .
C48 C -0.4539(13) 0.4378(15) 0.0136(11) 0.093(3) Uani 1 1 d U . .
H48A H -0.4843 0.4440 -0.0356 0.111 Uiso 1 1 calc R . .
H48B H -0.4019 0.4812 0.0165 0.111 Uiso 1 1 calc R . .
C52 C 0.0415(9) -0.0503(10) -0.1328(8) 0.055(4) Uani 1 1 d . . .
N1 N 0.3161(8) 0.0827(9) 0.3418(5) 0.053(3) Uani 1 1 d . . .
N2 N 0.0078(6) 0.1115(7) 0.0280(5) 0.044(3) Uani 1 1 d . . .
N3 N 0.3332(9) 0.1193(11) 0.1417(7) 0.086(4) Uani 1 1 d U . .
H3A H 0.3897 0.1128 0.1406 0.103 Uiso 1 1 calc R . .
H3B H 0.3005 0.1286 0.1011 0.103 Uiso 1 1 calc R . .
N4 N -0.1829(6) 0.0690(8) -0.1521(5) 0.045(2) Uani 1 1 d U . .
N5 N -0.4963(7) 0.0423(8) -0.4667(5) 0.050(3) Uani 1 1 d U . .
N6 N -0.1726(9) 0.0075(12) -0.3455(8) 0.093(5) Uani 1 1 d . . .
H6A H -0.2013 -0.0095 -0.3867 0.111 Uiso 1 1 calc R . .
H6B H -0.1154 0.0082 -0.3421 0.111 Uiso 1 1 calc R . .
N7 N 0.3259(7) -0.0586(8) 0.4852(5) 0.049(3) Uani 1 1 d . . .
N8 N 0.2434(6) -0.1422(8) 0.5547(6) 0.050(3) Uani 1 1 d . . .
C38 C 0.0023(9) -0.1806(11) 0.5972(8) 0.062(2) Uani 1 1 d U . .
H9B H 0.0222 -0.1844 0.6496 0.074 Uiso 1 1 calc R . .
H9C H -0.0347 -0.1211 0.5887 0.074 Uiso 1 1 calc R . .
N10 N -0.1751(7) 0.2163(8) -0.0204(6) 0.050(2) Uani 1 1 d U . .
N11 N -0.2689(7) 0.3057(8) 0.0377(7) 0.055(3) Uani 1 1 d . . .
N12 N -0.4991(11) 0.2797(13) 0.0494(9) 0.101(3) Uani 1 1 d U . .
H12A H -0.4800 0.2324 0.0828 0.121 Uiso 1 1 calc R . .
H12B H -0.5276 0.2492 0.0098 0.121 Uiso 1 1 calc R . .
N13 N -0.0083(9) -0.0212(11) -0.0986(6) 0.076(4) Uani 1 1 d . . .
O1W O 0.4858(9) 0.1787(11) 0.4037(7) 0.109(4) Uani 1 1 d U . .
H1WB H 0.5051 0.1645 0.3618 0.164 Uiso 1 1 d R . .
H1WC H 0.4552 0.2326 0.3998 0.164 Uiso 1 1 d R . .
N61 N 0.1902(10) -0.2440(17) 0.3782(11) 0.129(6) Uani 1 1 d U . .
C51 C 0.1014(10) -0.0913(12) -0.1830(11) 0.092(6) Uani 1 1 d . . .
H51A H 0.1532 -0.1174 -0.1552 0.139 Uiso 1 1 calc R . .
H51B H 0.1187 -0.0392 -0.2161 0.139 Uiso 1 1 calc R . .
H51C H 0.0724 -0.1449 -0.2115 0.139 Uiso 1 1 calc R . .
C61 C 0.2595(17) -0.162(2) 0.2541(15) 0.133(7) Uani 1 1 d U . .
H61A H 0.2720 -0.2152 0.2201 0.200 Uiso 1 1 calc R . .
H61B H 0.3128 -0.1243 0.2669 0.200 Uiso 1 1 calc R . .
H61C H 0.2150 -0.1180 0.2310 0.200 Uiso 1 1 calc R . .
C62 C 0.2241(13) -0.2102(19) 0.3279(16) 0.129(6) Uani 1 1 d U . .

loop_
_atom_site_aniso_label
_atom_site_aniso_U_11
_atom_site_aniso_U_22
_atom_site_aniso_U_33
_atom_site_aniso_U_23
_atom_site_aniso_U_13
_atom_site_aniso_U_12
W1 0.0409(2) 0.0472(2) 0.0349(2) 0.00552(19) 0.00811(18) -0.00103(19)
W2 0.0366(2) 0.0482(2) 0.0452(2) 0.0065(2) 0.00684(19) 0.00910(19)
W3 0.0430(2) 0.0385(2) 0.0385(2) -0.00007(19) 0.00388(18) -0.00348(19)
W4 0.0340(2) 0.0556(3) 0.0478(2) 0.0029(2) 0.01195(19) 0.0108(2)
W5 0.0472(2) 0.0413(2) 0.0365(2) -0.00439(19) 0.00687(19) -0.0041(2)
W6 0.0395(2) 0.0465(2) 0.03749(19) 0.0086(2) 0.00874(17) -0.0001(2)
W7 0.0327(2) 0.0422(2) 0.0405(2) -0.00084(19) 0.00101(18) -0.00306(18)
W8 0.0353(2) 0.0413(2) 0.0410(2) 0.00508(19) 0.00450(18) 0.00420(18)
W9 0.02978(19) 0.0489(2) 0.0396(2) -0.0002(2) 0.00935(17) 0.00376(19)
W10 0.0412(2) 0.0446(2) 0.0391(2) -0.00604(19) 0.00410(19) -0.00283(19)
W11 0.0413(2) 0.0407(2) 0.0428(2) 0.0007(2) 0.00359(19) -0.00673(19)
W12 0.0309(2) 0.0497(2) 0.0470(2) 0.0008(2) 0.00352(18) -0.0007(2)
Zn1 0.0277(5) 0.0365(5) 0.0322(5) 0.0015(4) 0.0079(4) 0.0003(4)
Zn2 0.0374(6) 0.0465(7) 0.0390(6) -0.0022(6) 0.0074(5) 0.0006(5)
Zn3 0.0327(6) 0.0557(8) 0.0404(6) -0.0010(6) 0.0046(5) 0.0006(6)
O1 0.043(4) 0.069(5) 0.044(4) 0.029(4) 0.005(3) 0.011(4)
O2 0.0420(6) 0.0426(6) 0.0419(7) -0.0002(5) 0.0037(5) 0.0001(5)
O3 0.044(4) 0.061(5) 0.029(3) -0.011(3) 0.007(3) 0.002(4)
O4 0.025(3) 0.036(3) 0.049(4) 0.014(3) 0.000(3) 0.008(3)
O5 0.038(3) 0.028(3) 0.038(3) -0.001(3) 0.007(3) -0.005(3)
O6 0.050(4) 0.046(4) 0.032(3) 0.010(3) 0.012(3) 0.016(3)
O7 0.046(4) 0.053(5) 0.074(5) 0.022(4) -0.027(4) 0.006(4)
O8 0.061(5) 0.041(4) 0.063(5) 0.005(4) -0.005(4) 0.011(4)
O9 0.0401(6) 0.0404(6) 0.0400(7) 0.0004(5) 0.0037(5) 0.0000(5)
O10 0.0351(6) 0.0352(6) 0.0357(7) 0.0001(5) 0.0028(5) -0.0001(5)
O11 0.061(5) 0.034(4) 0.071(5) -0.006(4) 0.012(4) -0.013(4)
O12 0.039(3) 0.045(3) 0.038(3) 0.006(3) 0.019(3) 0.003(3)
O13 0.0338(6) 0.0340(6) 0.0342(7) 0.0001(5) 0.0027(5) 0.0003(5)
O14 0.072(6) 0.053(5) 0.045(4) 0.005(4) 0.010(4) -0.002(4)
O15 0.054(4) 0.041(4) 0.019(3) 0.006(3) 0.004(3) 0.005(3)
O16 0.045(4) 0.065(5) 0.037(4) 0.007(4) 0.010(3) -0.013(4)
O17 0.047(4) 0.042(4) 0.028(3) -0.009(3) 0.010(3) -0.009(3)
O18 0.042(4) 0.061(5) 0.027(3) -0.001(3) 0.012(3) 0.003(4)
O19 0.058(5) 0.051(4) 0.055(5) -0.022(4) -0.014(4) 0.013(4)
O20 0.026(3) 0.059(5) 0.036(3) 0.011(3) 0.012(3) -0.004(3)
O21 0.046(3) 0.043(3) 0.025(3) 0.007(3) -0.001(3) 0.010(3)
O22 0.032(3) 0.032(3) 0.050(4) -0.009(3) 0.018(3) -0.007(3)
O23 0.047(4) 0.045(4) 0.042(4) -0.002(3) 0.000(3) 0.022(3)
O24 0.033(3) 0.030(3) 0.033(3) -0.003(3) 0.006(3) -0.002(3)
O25 0.033(4) 0.058(5) 0.061(5) 0.005(4) -0.008(4) 0.000(4)
O26 0.026(3) 0.042(4) 0.049(4) -0.003(4) -0.007(3) 0.002(3)
O27 0.039(3) 0.041(3) 0.029(3) 0.002(2) 0.001(2) -0.002(2)
O28 0.038(3) 0.043(3) 0.032(3) -0.003(3) 0.012(3) 0.007(3)
O29 0.030(4) 0.048(4) 0.068(5) -0.012(4) -0.009(4) -0.003(3)
O30 0.085(6) 0.052(5) 0.027(3) 0.001(3) 0.012(4) -0.008(4)
O31 0.016(3) 0.047(4) 0.063(4) -0.018(4) 0.014(3) -0.004(3)
O32 0.025(3) 0.068(5) 0.038(4) -0.015(3) 0.004(3) 0.018(3)
O33 0.056(4) 0.056(5) 0.048(4) -0.003(4) 0.027(4) -0.029(4)
O34 0.046(4) 0.057(5) 0.029(3) -0.010(3) 0.004(3) 0.007(4)
O35 0.041(4) 0.038(4) 0.044(4) -0.014(3) -0.006(3) 0.007(3)
O36 0.049(4) 0.031(4) 0.075(5) 0.007(4) 0.003(4) -0.009(3)
O37 0.043(4) 0.040(4) 0.049(4) 0.011(3) 0.004(4) 0.007(3)
O38 0.030(4) 0.078(6) 0.059(5) -0.020(4) -0.002(4) 0.002(4)
O39 0.053(5) 0.042(4) 0.066(5) 0.002(4) 0.014(4) 0.000(4)
O40 0.055(5) 0.078(6) 0.081(6) 0.012(6) -0.007(5) -0.019(5)
C1 0.040(7) 0.106(12) 0.055(7) 0.008(8) -0.014(6) 0.000(7)
C2 0.052(7) 0.057(7) 0.047(6) 0.009(6) -0.008(6) 0.007(6)
C3 0.0473(6) 0.0474(7) 0.0473(7) 0.0001(5) 0.0035(5) 0.0000(5)
C4 0.030(6) 0.100(11) 0.078(9) 0.005(9) 0.013(6) 0.006(7)
C5 0.045(7) 0.075(9) 0.055(7) -0.007(7) 0.007(6) 0.005(7)
C6 0.039(4) 0.053(4) 0.044(4) -0.005(4) 0.003(4) 0.005(4)
C7 0.052(7) 0.057(7) 0.055(7) 0.001(6) -0.009(6) 0.003(6)
C8 0.056(8) 0.062(8) 0.059(7) 0.005(7) 0.004(6) -0.012(6)
C9 0.044(4) 0.050(4) 0.051(4) 0.001(4) 0.010(4) -0.002(4)
C10 0.075(9) 0.039(6) 0.057(7) 0.005(6) 0.006(7) 0.012(6)
C11 0.037(6) 0.086(10) 0.058(7) 0.006(7) 0.013(6) -0.001(6)
C12 0.109(11) 0.083(10) 0.041(6) 0.000(7) -0.035(7) -0.031(9)
C14 0.053(7) 0.070(8) 0.064(8) 0.001(7) -0.025(6) -0.007(7)
C15 0.033(5) 0.087(9) 0.037(5) 0.005(6) 0.009(5) -0.002(6)
C16 0.061(8) 0.069(8) 0.051(7) -0.005(7) 0.013(6) 0.006(7)
C31 0.045(6) 0.038(5) 0.051(6) -0.004(5) 0.011(5) -0.008(5)
C32 0.056(5) 0.050(5) 0.071(5) 0.003(4) 0.012(4) 0.005(4)
C33 0.061(5) 0.058(5) 0.066(5) -0.002(4) 0.007(4) 0.004(4)
C34 0.080(9) 0.087(10) 0.048(7) 0.010(7) 0.010(7) -0.028(8)
C35 0.047(6) 0.065(6) 0.053(6) 0.003(5) -0.005(5) -0.005(5)
C36 0.086(6) 0.073(6) 0.069(6) 0.018(5) 0.014(5) -0.002(6)
C37 0.105(8) 0.065(7) 0.071(7) 0.017(6) 0.011(7) 0.007(7)
N9 0.041(5) 0.075(7) 0.035(4) 0.002(5) -0.008(4) 0.027(5)
C41 0.030(5) 0.068(8) 0.080(8) 0.018(7) 0.019(6) -0.003(5)
C42 0.114(11) 0.039(7) 0.154(14) 0.014(9) 0.077(10) 0.027(7)
C43 0.090(6) 0.089(6) 0.091(6) 0.005(5) 0.017(5) 0.004(5)
C44 0.053(5) 0.061(5) 0.061(5) 0.002(4) 0.015(4) 0.001(4)
C45 0.050(7) 0.050(7) 0.100(11) -0.014(8) 0.005(8) -0.008(6)
C46 0.103(5) 0.105(5) 0.106(5) -0.006(4) 0.008(4) -0.004(4)
C47 0.099(5) 0.097(5) 0.101(5) -0.005(4) 0.004(4) -0.004(4)
C48 0.090(5) 0.092(5) 0.093(5) 0.003(4) -0.003(4) -0.002(4)
C52 0.049(7) 0.056(7) 0.061(7) -0.002(6) 0.012(6) -0.004(6)
N1 0.065(6) 0.067(6) 0.027(4) -0.003(5) 0.004(4) 0.012(5)
N2 0.038(5) 0.051(5) 0.043(5) 0.010(4) 0.000(4) 0.004(4)
N3 0.063(7) 0.123(8) 0.070(7) 0.019(6) -0.004(6) -0.022(6)
N4 0.044(4) 0.055(4) 0.037(3) 0.009(3) 0.013(3) -0.001(3)
N5 0.054(6) 0.059(6) 0.035(5) 0.010(5) -0.004(4) -0.001(5)
N6 0.055(7) 0.127(12) 0.092(9) -0.021(9) -0.019(7) 0.016(8)
N7 0.044(5) 0.060(6) 0.043(5) 0.012(5) 0.002(4) 0.001(5)
N8 0.015(4) 0.059(6) 0.074(7) 0.011(5) 0.002(4) 0.000(4)
C38 0.059(4) 0.063(4) 0.063(4) 0.002(4) 0.005(4) 0.001(4)
N10 0.045(4) 0.050(4) 0.054(4) 0.006(3) 0.005(3) 0.001(3)
N11 0.034(5) 0.048(5) 0.086(7) -0.013(6) 0.014(5) 0.000(4)
N12 0.100(5) 0.100(5) 0.102(5) 0.004(4) 0.000(4) -0.007(4)
N13 0.082(8) 0.101(9) 0.048(6) 0.009(7) 0.014(6) 0.027(8)
O1W 0.122(7) 0.111(7) 0.097(7) 0.017(6) 0.025(6) -0.047(6)
N61 0.048(7) 0.183(13) 0.155(13) -0.009(13) 0.014(9) 0.031(9)
C51 0.069(9) 0.058(8) 0.158(14) -0.025(9) 0.060(9) 0.004(7)
C61 0.097(11) 0.137(13) 0.167(15) -0.046(12) 0.022(12) 0.033(10)
C62 0.061(8) 0.152(11) 0.176(13) -0.046(11) 0.017(9) 0.045(9)

loop_
_atom_type_symbol
_atom_type_description
_atom_type_scat_dispersion_real
_atom_type_scat_dispersion_imag
_atom_type_scat_source
C C 0.0033 0.0016 'International Tables Vol C Tables 4.2.6.8 and 6.1.1.4'
H H 0.0000 0.0000 'International Tables Vol C Tables 4.2.6.8 and 6.1.1.4'
N N 0.0061 0.0033 'International Tables Vol C Tables 4.2.6.8 and 6.1.1.4'
O O 0.0106 0.0060 'International Tables Vol C Tables 4.2.6.8 and 6.1.1.4'
Zn Zn 0.2839 1.4301 'International Tables Vol C Tables 4.2.6.8 and 6.1.1.4'
W W -0.8490 6.8722 'International Tables Vol C Tables 4.2.6.8 and 6.1.1.4'

loop_
_geom_angle_atom_site_label_1
_geom_angle_atom_site_label_2
_geom_angle_atom_site_label_3
_geom_angle
_geom_angle_site_symmetry_1
_geom_angle_site_symmetry_3
O1 W1 O5 108.4(4) . .
O1 W1 O2 94.3(4) . .
O5 W1 O2 93.6(3) . .
O1 W1 O4 101.0(3) . .
O5 W1 O4 85.4(3) . .
O2 W1 O4 164.2(3) . .
O1 W1 O3 88.9(4) . .
O5 W1 O3 162.2(3) . .
O2 W1 O3 89.1(3) . .
O4 W1 O3 87.2(3) . .
O1 W1 O6 160.5(4) . .
O5 W1 O6 89.3(3) . .
O2 W1 O6 76.1(3) . .
O4 W1 O6 88.1(3) . .
O3 W1 O6 74.2(3) . .
O7 W2 O10 102.5(3) . .
O7 W2 O9 103.3(4) . .
O10 W2 O9 86.1(3) . .
O7 W2 O8 96.3(4) . .
O10 W2 O8 161.2(3) . .
O9 W2 O8 89.3(4) . .
O7 W2 O2 95.3(4) . .
O10 W2 O2 89.6(3) . .
O9 W2 O2 161.4(3) . .
O8 W2 O2 89.1(4) . .
O7 W2 O6 165.6(4) . .
O10 W2 O6 86.8(3) . .
O9 W2 O6 88.2(3) . .
O8 W2 O6 74.8(3) . .
O2 W2 O6 73.5(3) . .
O11 W3 O3 99.5(4) . .
O11 W3 O13 101.5(4) . .
O3 W3 O13 90.6(3) . .
O11 W3 O8 98.2(4) . .
O3 W3 O8 91.9(4) . .
O13 W3 O8 159.4(3) . .
O11 W3 O12 100.4(4) . .
O3 W3 O12 160.1(3) . .
O13 W3 O12 84.2(3) . .
O8 W3 O12 86.6(3) . .
O11 W3 O6 169.5(4) . .
O3 W3 O6 73.6(3) . .
O13 W3 O6 86.7(3) . .
O8 W3 O6 74.4(3) . .
O12 W3 O6 86.9(3) . .
O14 W4 O9 100.8(4) . .
O14 W4 O17 103.4(4) . .
O9 W4 O17 85.6(3) . .
O14 W4 O16 95.9(4) . .
O9 W4 O16 163.1(3) . .
O17 W4 O16 93.7(3) . .
O14 W4 O15 94.3(4) . .
O9 W4 O15 86.4(3) . .
O17 W4 O15 161.7(3) . .
O16 W4 O15 89.2(3) . .
O14 W4 O18 164.6(3) . .
O9 W4 O18 87.4(3) . .
O17 W4 O18 90.1(3) . .
O16 W4 O18 75.7(3) . .
O15 W4 O18 73.1(3) . .
O19 W5 O12 100.9(4) . .
O19 W5 O21 101.6(4) . .
O12 W5 O21 87.4(3) . .
O19 W5 O15 96.3(4) . .
O12 W5 O15 89.8(3) . .
O21 W5 O15 162.1(3) . .
O19 W5 O20 97.0(4) . .
O12 W5 O20 162.1(3) . .
O21 W5 O20 87.9(3) . .
O15 W5 O20 89.3(3) . .
O19 W5 O18 166.8(4) . .
O12 W5 O18 89.0(3) . .
O21 W5 O18 87.5(3) . .
O15 W5 O18 74.7(3) . .
O20 W5 O18 73.5(3) . .
O22 W6 O23 102.8(3) . .
O22 W6 O20 98.2(3) . .
O23 W6 O20 92.2(3) . .
O22 W6 O24 101.0(3) . .
O23 W6 O24 86.4(3) . .
O20 W6 O24 160.6(3) . .
O22 W6 O16 94.3(3) . .
O23 W6 O16 162.7(3) . .
O20 W6 O16 87.7(3) . .
O24 W6 O16 87.9(3) . .
O22 W6 O18 166.9(3) . .
O23 W6 O18 89.1(3) . .
O20 W6 O18 75.7(3) . .
O24 W6 O18 84.9(3) . .
O16 W6 O18 74.1(3) . .
O25 W7 O13 102.8(4) . .
O25 W7 O21 99.8(4) . .
O13 W7 O21 86.5(3) . .
O25 W7 O26 97.2(3) . .
O13 W7 O26 160.0(3) . .
O21 W7 O26 89.7(3) . .
O25 W7 O27 98.8(4) . .
O13 W7 O27 90.4(3) . .
O21 W7 O27 161.4(3) . .
O26 W7 O27 86.9(3) . .
O25 W7 O28 167.6(3) . .
O13 W7 O28 87.3(3) . .
O21 W7 O28 87.8(3) . .
O26 W7 O28 72.9(3) . .
O27 W7 O28 73.7(3) . .
O39 W8 O31 102.2(4) . .
O39 W8 O30 96.8(4) . .
O31 W8 O30 91.5(4) . .
O39 W8 O26 96.0(4) . .
O31 W8 O26 161.5(3) . .
O30 W8 O26 89.4(3) . .
O39 W8 O23 101.5(4) . .
O31 W8 O23 85.7(3) . .
O30 W8 O23 161.7(3) . .
O26 W8 O23 87.5(3) . .
O39 W8 O28 166.6(4) . .
O31 W8 O28 88.9(3) . .
O30 W8 O28 75.3(3) . .
O26 W8 O28 73.5(3) . .
O23 W8 O28 86.5(3) . .
O32 W9 O4 102.1(3) . .
O32 W9 O29 100.7(4) . .
O4 W9 O29 85.7(3) . .
O32 W9 O27 97.1(3) . .
O4 W9 O27 92.7(3) . .
O29 W9 O27 162.1(3) . .
O32 W9 O30 94.6(4) . .
O4 W9 O30 163.0(4) . .
O29 W9 O30 87.8(4) . .
O27 W9 O30 88.7(3) . .
O32 W9 O28 166.8(3) . .
O4 W9 O28 89.5(3) . .
O29 W9 O28 86.5(3) . .
O27 W9 O28 75.7(3) . .
O30 W9 O28 74.4(3) . .
O33 W10 O29 104.3(4) . .
O33 W10 O38 96.2(4) . .
O29 W10 O38 91.2(3) . .
O33 W10 O34 95.7(4) . .
O29 W10 O34 159.7(3) . .
O38 W10 O34 90.1(3) . .
O33 W10 O5 102.0(3) . .
O29 W10 O5 84.3(3) . .
O38 W10 O5 161.8(3) . .
O34 W10 O5 88.2(3) . .
O33 W10 O35 166.3(3) . .
O29 W10 O35 86.8(3) . .
O38 W10 O35 75.2(3) . .
O34 W10 O35 74.0(3) . .
O5 W10 O35 86.9(3) . .
O36 W11 O24 105.9(4) . .
O36 W11 O31 100.4(4) . .
O24 W11 O31 86.9(3) . .
O36 W11 O37 98.6(4) . .
O24 W11 O37 89.2(3) . .
O31 W11 O37 161.0(3) . .
O36 W11 O38 95.2(4) . .
O24 W11 O38 158.7(4) . .
O31 W11 O38 87.1(3) . .
O37 W11 O38 89.9(3) . .
O36 W11 O35 165.7(4) . .
O24 W11 O35 86.6(3) . .
O31 W11 O35 86.8(3) . .
O37 W11 O35 74.4(3) . .
O38 W11 O35 72.7(3) . .
O40 W12 O10 100.3(4) . .
O40 W12 O17 102.4(4) . .
O10 W12 O17 84.7(3) . .
O40 W12 O37 99.4(4) . .
O10 W12 O37 160.2(3) . .
O17 W12 O37 88.5(3) . .
O40 W12 O34 96.5(4) . .
O10 W12 O34 89.7(3) . .
O17 W12 O34 160.9(3) . .
O37 W12 O34 90.8(3) . .
O40 W12 O35 167.2(4) . .
O10 W12 O35 86.8(3) . .
O17 W12 O35 88.8(3) . .
O37 W12 O35 74.4(3) . .
O34 W12 O35 72.7(3) . .
O28 Zn1 O35 109.3(3) . .
O28 Zn1 O6 108.9(3) . .
O35 Zn1 O6 108.0(3) . .
O28 Zn1 O18 109.1(3) . .
O35 Zn1 O18 111.3(3) . .
O6 Zn1 O18 110.2(3) . .
N7 Zn2 N1 98.3(4) . .
N7 Zn2 O14 94.0(4) . 1_655
N1 Zn2 O14 83.6(4) . 1_655
N7 Zn2 O22 89.3(4) . 2_556
N1 Zn2 O22 88.8(4) . 2_556
O14 Zn2 O22 172.1(3) 1_655 2_556
N7 Zn2 O1W 173.9(4) . .
N1 Zn2 O1W 87.6(5) . .
O14 Zn2 O1W 88.2(5) 1_655 .
O22 Zn2 O1W 89.3(4) 2_556 .
N7 Zn2 N5 90.6(4) . 1_656
N1 Zn2 N5 170.8(4) . 1_656
O14 Zn2 N5 93.5(4) 1_655 1_656
O22 Zn2 N5 93.6(3) 2_556 1_656
O1W Zn2 N5 83.6(4) . 1_656
N10 Zn3 N4 94.8(4) . .
N10 Zn3 N2 96.9(4) . .
N4 Zn3 N2 168.3(4) . .
N10 Zn3 O32 91.0(4) . 2
N4 Zn3 O32 89.6(3) . 2
N2 Zn3 O32 89.4(3) . 2
N10 Zn3 O1 93.0(4) . .
N4 Zn3 O1 88.7(3) . .
N2 Zn3 O1 91.5(3) . .
O32 Zn3 O1 175.7(3) 2 .
N10 Zn3 N13 178.3(5) . .
N4 Zn3 N13 86.6(4) . .
N2 Zn3 N13 81.8(4) . .
O32 Zn3 N13 88.0(4) 2 .
O1 Zn3 N13 88.0(4) . .
W1 O1 Zn3 148.5(5) . .
W1 O2 W2 112.3(4) . .
W3 O3 W1 114.7(4) . .
W9 O4 W1 149.8(4) . .
W1 O5 W10 152.1(4) . .
Zn1 O6 W1 121.3(4) . .
Zn1 O6 W2 118.8(4) . .
W1 O6 W2 97.8(3) . .
Zn1 O6 W3 119.7(3) . .
W1 O6 W3 97.5(3) . .
W2 O6 W3 96.4(3) . .
W3 O8 W2 114.4(4) . .
W4 O9 W2 151.6(4) . .
W12 O10 W2 151.9(4) . .
W5 O12 W3 152.1(4) . .
W7 O13 W3 153.5(4) . .
W4 O14 Zn2 147.0(5) . 1_455
W5 O15 W4 114.3(4) . .
W4 O16 W6 112.2(4) . .
W4 O17 W12 152.0(4) . .
Zn1 O18 W4 119.4(3) . .
Zn1 O18 W6 119.8(4) . .
W4 O18 W6 97.7(3) . .
Zn1 O18 W5 119.5(4) . .
W4 O18 W5 97.9(3) . .
W6 O18 W5 97.7(3) . .
W6 O20 W5 112.8(3) . .
W5 O21 W7 149.7(4) . .
W6 O22 Zn2 154.1(4) . 2_546
W6 O23 W8 151.5(4) . .
W11 O24 W6 152.7(4) . .
W8 O26 W7 115.4(3) . .
W9 O27 W7 113.5(4) . .
Zn1 O28 W9 120.0(3) . .
Zn1 O28 W8 120.0(4) . .
W9 O28 W8 96.6(3) . .
Zn1 O28 W7 120.0(4) . .
W9 O28 W7 96.7(3) . .
W8 O28 W7 98.2(3) . .
W9 O29 W10 153.0(5) . .
W8 O30 W9 113.6(5) . .
W8 O31 W11 150.7(4) . .
W9 O32 Zn3 157.3(5) . 2_545
W12 O34 W10 115.2(4) . .
Zn1 O35 W10 122.4(4) . .
Zn1 O35 W12 119.3(4) . .
W10 O35 W12 98.1(3) . .
Zn1 O35 W11 118.4(4) . .
W10 O35 W11 97.9(3) . .
W12 O35 W11 95.2(3) . .
W11 O37 W12 115.8(4) . .
W10 O38 W11 114.1(5) . .
N1 C1 C2 126.2(13) . .
N1 C1 H1A 116.9 . .
C2 C1 H1A 116.9 . .
N3 C2 C1 121.0(13) . .
N3 C2 C3 123.9(12) . .
C1 C2 C3 114.5(12) . .
C4 C3 C2 119.8(11) . .
C4 C3 C6 119.5(11) . .
C2 C3 C6 120.7(11) . .
C5 C4 C3 120.6(12) . .
C5 C4 H4A 119.7 . .
C3 C4 H4A 119.7 . .
N1 C5 C4 121.3(12) . .
N1 C5 H5A 119.3 . .
C4 C5 H5A 119.3 . .
C7 C6 C10 122.4(11) . .
C7 C6 C3 124.8(11) . .
C10 C6 C3 112.8(11) . .
C6 C7 C8 117.0(12) . .
C6 C7 H7A 121.5 . .
C8 C7 H7A 121.5 . .
N2 C8 C7 119.9(12) . .
N2 C8 H8A 120.0 . .
C7 C8 H8A 120.0 . .
N2 C9 C10 128.7(12) . .
N2 C9 H9A 115.6 . .
C10 C9 H9A 115.6 . .
C9 C10 C6 113.1(11) . .
C9 C10 H10A 123.5 . .
C6 C10 H10A 123.5 . .
N4 C11 C12 117.6(11) . .
N4 C11 H11A 121.2 . .
C12 C11 H11A 121.2 . .
C13 C12 C11 128.9(12) . .
C13 C12 N6 125.5(11) . .
C11 C12 N6 105.2(10) . .
C13 C12 C14 35.7(7) . .
C11 C12 C14 93.2(8) . .
N6 C12 C14 160.7(10) . .
C14 C13 C12 107.9(12) . .
C14 C13 C16 128.2(13) . .
C12 C13 C16 123.1(12) . .
C13 C14 C15 135.4(12) . .
C13 C14 C12 36.4(8) . .
C15 C14 C12 99.1(8) . .
C13 C14 H14A 112.3 . .
C15 C14 H14A 112.3 . .
C12 C14 H14A 148.5 . .
C14 C15 N4 114.9(10) . .
C14 C15 H15A 122.5 . .
N4 C15 H15A 122.5 . .
C17' C16 C17 47.1(19) . .
C17' C16 C13 125(2) . .
C17 C16 C13 120.3(11) . .
C17' C16 C20' 111(2) . .
C17 C16 C20' 85.3(15) . .
C13 C16 C20' 121.6(16) . .
C17' C16 C20 98(2) . .
C17 C16 C20 117.4(15) . .
C13 C16 C20 122.0(15) . .
C20' C16 C20 58.0(18) . .
C16 C17 C18 114.0(14) . .
C16 C17 H17A 123.0 . .
C18 C17 H17A 123.0 . .
N5 C18 C17 137(2) . .
N5 C18 H18A 111.3 . .
C17 C18 H18A 111.3 . .
C20 C19 N5 130(2) . .
C20 C19 H19A 114.8 . .
N5 C19 H19A 114.8 . .
C19 C20 C16 113(2) . .
C19 C20 H20A 123.7 . .
C16 C20 H20A 123.7 . .
N5 C18' C17' 110(3) . .
N5 C18' H18B 125.2 . .
C17' C18' H18B 125.2 . .
N5 C19' C20' 124(4) . .
N5 C19' H19B 118.2 . .
C20' C19' H19B 118.2 . .
C16 C17' C18' 132(3) . .
C16 C17' H17B 113.8 . .
C18' C17' H17B 113.8 . .
C19' C20' C16 119(3) . .
C19' C20' H20B 120.5 . .
C16 C20' H20B 120.5 . .
N7 C31 N8 113.0(11) . .
N7 C31 H31A 123.5 . .
N8 C31 H31A 123.5 . .
N8 C32 C33 104.0(12) . .
N8 C32 H32A 128.0 . .
C33 C32 H32A 128.0 . .
C32 C33 N7 108.9(13) . .
C32 C33 H33A 125.5 . .
N7 C33 H33A 125.5 . .
N8 C34 C35 107.1(11) . .
N8 C34 H34A 110.3 . .
C35 C34 H34A 110.3 . .
N8 C34 H34B 110.3 . .
C35 C34 H34B 110.3 . .
H34A C34 H34B 108.6 . .
N9 C35 C38 101.7(10) . .
N9 C35 C34 112.0(11) . .
C38 C35 C34 107.6(11) . .
N9 C35 H35A 111.7 . .
C38 C35 H35A 111.7 . .
C34 C35 H35A 111.7 . .
C38 C36 C37 106.9(14) . .
C38 C36 H36A 110.3 . .
C37 C36 H36A 110.3 . .
C38 C36 H36B 110.3 . .
C37 C36 H36B 110.3 . .
H36A C36 H36B 108.6 . .
N9 C37 C36 97.7(12) . .
N9 C37 H37A 112.2 . .
C36 C37 H37A 112.2 . .
N9 C37 H37B 112.2 . .
C36 C37 H37B 112.2 . .
H37A C37 H37B 109.8 . .
C37 N9 C35 110.9(11) . .
C37 N9 H38A 109.5 . .
C35 N9 H38A 109.5 . .
C37 N9 H38B 109.5 . .
C35 N9 H38B 109.5 . .
H38A N9 H38B 108.1 . .
N10 C41 N11 119.2(13) . .
N10 C41 H41A 120.4 . .
N11 C41 H41A 120.4 . .
C43 C42 N11 107.2(15) . .
C43 C42 H42A 126.4 . .
N11 C42 H42A 126.4 . .
C42 C43 N10 110.3(17) . .
C42 C43 H43A 124.9 . .
N10 C43 H43A 124.9 . .
N11 C44 C45 111.0(12) . .
N11 C44 H44A 109.4 . .
C45 C44 H44A 109.4 . .
N11 C44 H44B 109.4 . .
C45 C44 H44B 109.4 . .
H44A C44 H44B 108.0 . .
N12 C45 C48 113.2(15) . .
N12 C45 C44 112.4(14) . .
C48 C45 C44 116.0(14) . .
N12 C45 H45A 104.6 . .
C48 C45 H45A 104.6 . .
C44 C45 H45A 104.6 . .
C47 C46 N12 101.1(16) . .
C47 C46 H46A 111.6 . .
N12 C46 H46A 111.6 . .
C47 C46 H46B 111.6 . .
N12 C46 H46B 111.6 . .
H46A C46 H46B 109.4 . .
C48 C47 C46 104.1(17) . .
C48 C47 H47A 110.9 . .
C46 C47 H47A 110.9 . .
C48 C47 H47B 110.9 . .
C46 C47 H47B 110.9 . .
H47A C47 H47B 108.9 . .
C45 C48 C47 104.7(17) . .
C45 C48 H48A 110.8 . .
C47 C48 H48A 110.8 . .
C45 C48 H48B 110.8 . .
C47 C48 H48B 110.8 . .
H48A C48 H48B 108.9 . .
N13 C52 C51 175.0(16) . .
C1 N1 C5 117.6(11) . .
C1 N1 Zn2 123.6(9) . .
C5 N1 Zn2 118.8(8) . .
C9 N2 C8 118.7(11) . .
C9 N2 Zn3 119.2(8) . .
C8 N2 Zn3 121.9(8) . .
C2 N3 H3A 120.0 . .
C2 N3 H3B 120.0 . .
H3A N3 H3B 120.0 . .
C11 N4 C15 114.9(10) . .
C11 N4 Zn3 124.1(8) . .
C15 N4 Zn3 121.0(7) . .
C18 N5 C19' 91(2) . .
C18 N5 C18' 44.0(17) . .
C19' N5 C18' 123(3) . .
C18 N5 C19 107.1(15) . .
C19' N5 C19 59(2) . .
C18' N5 C19 97.1(19) . .
C18 N5 Zn2 124.8(12) . 1_454
C19' N5 Zn2 119(2) . 1_454
C18' N5 Zn2 116.4(15) . 1_454
C19 N5 Zn2 127.9(12) . 1_454
C12 N6 H6A 120.0 . .
C12 N6 H6B 120.0 . .
H6A N6 H6B 120.0 . .
C31 N7 C33 104.7(11) . .
C31 N7 Zn2 131.0(9) . .
C33 N7 Zn2 122.7(9) . .
C31 N8 C32 109.2(11) . .
C31 N8 C34 128.7(11) . .
C32 N8 C34 122.0(12) . .
C36 C38 C35 103.1(12) . .
C36 C38 H9B 111.1 . .
C35 C38 H9B 111.1 . .
C36 C38 H9C 111.1 . .
C35 C38 H9C 111.1 . .
H9B C38 H9C 109.1 . .
C41 N10 C43 99.3(12) . .
C41 N10 Zn3 134.3(10) . .
C43 N10 Zn3 126.1(10) . .
C41 N11 C42 103.8(12) . .
C41 N11 C44 125.9(12) . .
C42 N11 C44 130.0(12) . .
C45 N12 C46 102.9(14) . .
C45 N12 H12A 111.2 . .
C46 N12 H12A 111.2 . .
C45 N12 H12B 111.2 . .
C46 N12 H12B 111.2 . .
H12A N12 H12B 109.1 . .
C52 N13 Zn3 153.6(13) . .
Zn2 O1W H1WB 110.4 . .
Zn2 O1W H1WC 108.4 . .
H1WB O1W H1WC 109.5 . .
C52 C51 H51A 109.5 . .
C52 C51 H51B 109.5 . .
H51A C51 H51B 109.5 . .
C52 C51 H51C 109.5 . .
H51A C51 H51C 109.5 . .
H51B C51 H51C 109.5 . .
C62 C61 H61A 109.5 . .
C62 C61 H61B 109.5 . .
H61A C61 H61B 109.5 . .
C62 C61 H61C 109.5 . .
H61A C61 H61C 109.5 . .
H61B C61 H61C 109.5 . .
N61 C62 C61 173(2) . .

loop_
_geom_bond_atom_site_label_1
_geom_bond_atom_site_label_2
_geom_bond_distance
_geom_bond_site_symmetry_2
W1 O1 1.758(8) .
W1 O5 1.870(7) .
W1 O2 1.934(8) .
W1 O4 1.949(7) .
W1 O3 1.984(8) .
W1 O6 2.128(7) .
W2 O7 1.745(8) .
W2 O10 1.919(7) .
W2 O9 1.926(7) .
W2 O8 1.968(9) .
W2 O2 1.986(8) .
W2 O6 2.194(8) .
W3 O11 1.697(8) .
W3 O3 1.901(7) .
W3 O13 1.920(7) .
W3 O8 1.951(9) .
W3 O12 1.967(7) .
W3 O6 2.225(8) .
W4 O14 1.738(10) .
W4 O9 1.887(7) .
W4 O17 1.898(7) .
W4 O16 1.915(8) .
W4 O15 2.004(7) .
W4 O18 2.153(8) .
W5 O19 1.733(8) .
W5 O12 1.865(7) .
W5 O21 1.880(8) .
W5 O15 1.886(8) .
W5 O20 2.002(7) .
W5 O18 2.181(8) .
W6 O22 1.726(7) .
W6 O23 1.848(8) .
W6 O20 1.919(8) .
W6 O24 1.924(7) .
W6 O16 1.995(8) .
W6 O18 2.155(8) .
W7 O25 1.721(8) .
W7 O13 1.886(7) .
W7 O21 1.945(7) .
W7 O26 1.969(8) .
W7 O27 1.990(7) .
W7 O28 2.192(7) .
W8 O39 1.679(9) .
W8 O31 1.914(7) .
W8 O30 1.913(8) .
W8 O26 1.946(7) .
W8 O23 1.990(8) .
W8 O28 2.184(7) .
W9 O32 1.758(7) .
W9 O4 1.899(7) .
W9 O29 1.908(8) .
W9 O27 1.909(7) .
W9 O30 1.976(8) .
W9 O28 2.172(7) .
W10 O33 1.727(8) .
W10 O29 1.917(7) .
W10 O38 1.937(10) .
W10 O34 1.953(8) .
W10 O5 1.955(7) .
W10 O35 2.137(8) .
W11 O36 1.735(8) .
W11 O24 1.900(7) .
W11 O31 1.916(7) .
W11 O37 1.927(8) .
W11 O38 1.974(9) .
W11 O35 2.217(7) .
W12 O40 1.727(9) .
W12 O10 1.911(7) .
W12 O17 1.925(7) .
W12 O37 1.932(8) .
W12 O34 1.935(7) .
W12 O35 2.209(7) .
Zn1 O28 1.842(7) .
Zn1 O35 1.843(7) .
Zn1 O6 1.859(7) .
Zn1 O18 1.873(7) .
Zn2 N7 2.088(11) .
Zn2 N1 2.121(10) .
Zn2 O14 2.125(9) 1_655
Zn2 O22 2.158(7) 2_556
Zn2 O1W 2.205(14) .
Zn2 N5 2.218(10) 1_656
Zn3 N10 2.075(11) .
Zn3 N4 2.094(9) .
Zn3 N2 2.134(9) .
Zn3 O32 2.168(8) 2
Zn3 O1 2.220(9) .
Zn3 N13 2.255(14) .
O14 Zn2 2.125(9) 1_455
O22 Zn2 2.158(7) 2_546
O32 Zn3 2.168(8) 2_545
C1 N1 1.346(17) .
C1 C2 1.390(18) .
C1 H1A 0.9300 .
C2 N3 1.370(19) .
C2 C3 1.418(18) .
C3 C4 1.39(2) .
C3 C6 1.527(17) .
C4 C5 1.375(19) .
C4 H4A 0.9300 .
C5 N1 1.345(17) .
C5 H5A 0.9300 .
C6 C7 1.362(18) .
C6 C10 1.422(18) .
C7 C8 1.464(18) .
C7 H7A 0.9300 .
C8 N2 1.377(17) .
C8 H8A 0.9300 .
C9 N2 1.243(15) .
C9 C10 1.415(18) .
C9 H9A 0.9300 .
C10 H10A 0.9300 .
C11 N4 1.342(17) .
C11 C12 1.425(17) .
C11 H11A 0.9300 .
C12 C13 1.264(17) .
C12 N6 1.501(18) .
C12 C14 2.028(13) .
C13 C14 1.244(17) .
C13 C16 1.438(18) .
C14 C15 1.336(16) .
C14 H14A 0.9300 .
C15 N4 1.412(15) .
C15 H15A 0.9300 .
C16 C17' 1.23(4) .
C16 C17 1.383(13) .
C16 C20' 1.47(3) .
C16 C20 1.48(3) .
C17 C18 1.391(14) .
C17 H17A 0.9300 .
C18 N5 1.14(2) .
C18 H18A 0.9300 .
C19 C20 1.35(4) .
C19 N5 1.42(3) .
C19 H19A 0.9300 .
C20 H20A 0.9300 .
C18' N5 1.39(4) .
C18' C17' 1.52(5) .
C18' H18B 0.9300 .
C19' N5 1.24(4) .
C19' C20' 1.44(5) .
C19' H19B 0.9300 .
C17' H17B 0.9300 .
C20' H20B 0.9300 .
C31 N7 1.257(16) .
C31 N8 1.310(16) .
C31 H31A 0.9300 .
C32 N8 1.339(17) .
C32 C33 1.36(2) .
C32 H32A 0.9300 .
C33 N7 1.396(18) .
C33 H33A 0.9300 .
C34 N8 1.453(18) .
C34 C35 1.587(19) .
C34 H34A 0.9700 .
C34 H34B 0.9700 .
C35 N9 1.504(18) .
C35 C38 1.58(2) .
C35 H35A 0.9800 .
C36 C38 1.44(2) .
C36 C37 1.54(2) .
C36 H36A 0.9700 .
C36 H36B 0.9700 .
C37 N9 1.41(2) .
C37 H37A 0.9700 .
C37 H37B 0.9700 .
N9 H38A 0.9000 .
N9 H38B 0.9000 .
C41 N10 1.246(17) .
C41 N11 1.275(18) .
C41 H41A 0.9300 .
C42 C43 1.25(3) .
C42 N11 1.40(2) .
C42 H42A 0.9300 .
C43 N10 1.47(2) .
C43 H43A 0.9300 .
C44 N11 1.422(18) .
C44 C45 1.56(2) .
C44 H44A 0.9700 .
C44 H44B 0.9700 .
C45 N12 1.37(2) .
C45 C48 1.39(2) .
C45 H45A 0.9800 .
C46 C47 1.57(3) .
C46 N12 1.67(3) .
C46 H46A 0.9700 .
C46 H46B 0.9700 .
C47 C48 1.50(3) .
C47 H47A 0.9700 .
C47 H47B 0.9700 .
C48 H48A 0.9700 .
C48 H48B 0.9700 .
C52 N13 1.080(19) .
C52 C51 1.43(2) .
N3 H3A 0.8600 .
N3 H3B 0.8600 .
N5 Zn2 2.218(10) 1_454
N6 H6A 0.8600 .
N6 H6B 0.8600 .
C38 H9B 0.9700 .
C38 H9C 0.9700 .
N12 H12A 0.9000 .
N12 H12B 0.9000 .
O1W H1WB 0.8500 .
O1W H1WC 0.8500 .
N61 C62 1.16(3) .
C51 H51A 0.9600 .
C51 H51B 0.9600 .
C51 H51C 0.9600 .
C61 C62 1.60(4) .
C61 H61A 0.9600 .
C61 H61B 0.9600 .
C61 H61C 0.9600 .

loop_
_geom_hbond_atom_site_label_D
_geom_hbond_atom_site_label_H
_geom_hbond_atom_site_label_A
_geom_hbond_distance_DH
_geom_hbond_distance_HA
_geom_hbond_distance_DA
_geom_hbond_angle_DHA
_geom_hbond_site_symmetry_A
N3 H3A O7 0.86 2.24 3.101(17) 176.3 1_655
N3 H3B O33 0.86 2.10 2.894(15) 152.9 2
N6 H6A O19 0.86 2.44 3.086(17) 132.7 1_554
N9 H38A O26 0.90 1.86 2.743(11) 167.2 .
N9 H38B O19 0.90 2.08 2.867(13) 145.0 2_546
N12 H12A O7 0.90 1.97 2.832(18) 159.4 .
N12 H12B O34 0.90 2.04 2.934(18) 171.6 2_455
